data_1505672
loop_
_publ_author_name
'Barkalow, Jufang H.'
'Breting, Jeffrey'
'Gaede, Bruce J.'
'Haight, Anthony R.'
'Henry, Rodger'
'Kotecki, Brian'
'Mei, Jianzhang'
'Pearl, Kurt B.'
'Tedrow, Jason S.'
'Viswanath, Shekhar K.'

_publ_section_title
;
 Process Development for ABT-472, a Benzimidazole PARP Inhibitor
;
_journal_issue 4
_journal_name_full 'Organic Process Research &amp; Development'
_journal_page_first 693
_journal_paper_doi 10.1021/op7000194
_journal_volume 11
_journal_year 2007
_chemical_formula_sum 'C16 H29 Cl N4 O4'
_chemical_formula_weight 376.88
_chemical_name_systematic
; 
 ? 
;
_space_group_IT_number 88
_symmetry_cell_setting tetragonal
_symmetry_space_group_name_Hall '-I 4ad'
_symmetry_space_group_name_H-M 'I 41/a :2'
_atom_sites_solution_hydrogens geom
_atom_sites_solution_primary direct
_atom_sites_solution_secondary difmap
_audit_creation_method SHELXL-97
_cell_angle_alpha 90.00
_cell_angle_beta 90.00
_cell_angle_gamma 90.00
_cell_formula_units_Z 16
_cell_length_a 30.683(5)
_cell_length_b 30.683(5)
_cell_length_c 8.352(2)
_cell_measurement_reflns_used 997
_cell_measurement_temperature 193(2)
_cell_measurement_theta_max 28.0025
_cell_measurement_theta_min 3.149
_cell_volume 7863(3)
_computing_cell_refinement 'Bruker saintplus (Bruker 1999)'
_computing_data_collection 'Bruker SMART (Bruker 2001)'
_computing_data_reduction 'Bruker saintplus (Bruker 1999)'
_computing_molecular_graphics 'ORTEP (Johnson 1976), Accelrys (2004)'
_computing_structure_refinement 'SHELXL (Sheldrick, 2000)'
_computing_structure_solution 'SHELXL (Sheldrick, 2000)'
_diffrn_ambient_temperature 193(2)
_diffrn_measured_fraction_theta_full 0.976
_diffrn_measured_fraction_theta_max 0.976
_diffrn_measurement_device_type 'Bruker APEX CCD'
_diffrn_measurement_method 'omega scan'
_diffrn_radiation_monochromator graphite
_diffrn_radiation_source 'fine-focus sealed tube'
_diffrn_radiation_type MoK\a
_diffrn_radiation_wavelength 0.71073
_diffrn_reflns_av_R_equivalents 0.1398
_diffrn_reflns_av_sigmaI/netI 0.0703
_diffrn_reflns_limit_h_max 36
_diffrn_reflns_limit_h_min -40
_diffrn_reflns_limit_k_max 33
_diffrn_reflns_limit_k_min -40
_diffrn_reflns_limit_l_max 10
_diffrn_reflns_limit_l_min -10
_diffrn_reflns_number 25077
_diffrn_reflns_theta_full 28.28
_diffrn_reflns_theta_max 28.28
_diffrn_reflns_theta_min 1.33
_diffrn_standards_number 0
_exptl_absorpt_coefficient_mu 0.221
_exptl_absorpt_correction_type none
_exptl_crystal_colour colourless
_exptl_crystal_density_diffrn 1.273
_exptl_crystal_density_method 'not measured'
_exptl_crystal_description rod
_exptl_crystal_F_000 3232
_exptl_crystal_size_max 0.60
_exptl_crystal_size_mid 0.10
_exptl_crystal_size_min 0.10
_refine_diff_density_max 0.606
_refine_diff_density_min -0.291
_refine_diff_density_rms 0.086
_refine_ls_extinction_method none
_refine_ls_goodness_of_fit_ref 1.059
_refine_ls_hydrogen_treatment mixed
_refine_ls_matrix_type full
_refine_ls_number_parameters 243
_refine_ls_number_reflns 4765
_refine_ls_number_restraints 0
_refine_ls_restrained_S_all 1.059
_refine_ls_R_factor_all 0.0658
_refine_ls_R_factor_gt 0.0563
_refine_ls_shift/su_max 0.862
_refine_ls_shift/su_mean 0.033
_refine_ls_structure_factor_coef Fsqd
_refine_ls_weighting_details 'calc w=1/[\s^2^(Fo^2^)+(0.1000P)^2^+0.0000P] where P=(Fo^2^+2Fc^2^)/3'
_refine_ls_weighting_scheme calc
_refine_ls_wR_factor_gt 0.1520
_refine_ls_wR_factor_ref 0.1617
_reflns_number_gt 3859
_reflns_number_total 4765
_reflns_threshold_expression I>2sigma(I)
_cod_data_source_file op7000194-file006.cif
_cod_data_source_block x812z
_cod_original_sg_symbol_H-M I41/a
_cod_database_code 1505672

loop_
_symmetry_equiv_pos_as_xyz
'x, y, z'
'-x+1/2, -y, z+1/2'
'-y+3/4, x+1/4, z+1/4'
'y+3/4, -x+3/4, z+3/4'
'x+1/2, y+1/2, z+1/2'
'-x+1, -y+1/2, z+1'
'-y+5/4, x+3/4, z+3/4'
'y+5/4, -x+5/4, z+5/4'
'-x, -y, -z'
'x-1/2, y, -z-1/2'
'y-3/4, -x-1/4, -z-1/4'
'-y-3/4, x-3/4, -z-3/4'
'-x+1/2, -y+1/2, -z+1/2'
'x, y+1/2, -z'
'y-1/4, -x+1/4, -z+1/4'
'-y-1/4, x-1/4, -z-1/4'

loop_
_atom_site_label
_atom_site_type_symbol
_atom_site_fract_x
_atom_site_fract_y
_atom_site_fract_z
_atom_site_U_iso_or_equiv
_atom_site_adp_type
_atom_site_occupancy
_atom_site_symmetry_multiplicity
_atom_site_calc_flag
_atom_site_refinement_flags
Cl1 Cl 0.876386(14) 0.938991(14) 0.04198(5) 0.03350(16) Uani 1 1 d .
O1 O 0.88642(6) 0.81090(5) 0.7386(2) 0.0619(5) Uani 1 1 d .
O2 O 0.79255(4) 0.69824(5) 0.16317(15) 0.0395(3) Uani 1 1 d .
N1 N 0.81533(4) 0.86756(4) 1.18803(15) 0.0228(3) Uani 1 1 d .
H1 H 0.8362 0.8868 1.1564 0.027 Uiso 1 1 calc R
N2 N 0.84301(5) 0.75212(5) 0.71834(16) 0.0273(3) Uani 1 1 d .
H2 H 0.8208 0.7388 0.7575 0.033 Uiso 1 1 calc R
N3 N 0.79454(5) 0.73264(5) 0.45322(16) 0.0298(3) Uani 1 1 d .
H3A H 0.7781 0.7264 0.3731 0.036 Uiso 1 1 calc R
H3B H 0.7836 0.7449 0.5368 0.036 Uiso 1 1 calc R
N4 N 0.85262(5) 0.67021(5) 0.05131(17) 0.0357(4) Uani 1 1 d .
H4A H 0.8382 0.6629 -0.0328 0.043 Uiso 1 1 calc R
H4B H 0.8800 0.6646 0.0573 0.043 Uiso 1 1 calc R
C1 C 0.80117(8) 0.92809(7) 1.5861(2) 0.0434(5) Uani 1 1 d .
H1A H 0.7892 0.9535 1.5354 0.065 Uiso 1 1 calc R
H1B H 0.8214 0.9368 1.6679 0.065 Uiso 1 1 calc R
H1C H 0.7781 0.9114 1.6333 0.065 Uiso 1 1 calc R
C2 C 0.82477(6) 0.90045(7) 1.4618(2) 0.0374(4) Uani 1 1 d .
H2A H 0.8484 0.9171 1.4149 0.045 Uiso 1 1 calc R
H2B H 0.8371 0.8748 1.5126 0.045 Uiso 1 1 calc R
C3 C 0.79290(6) 0.88669(6) 1.33143(19) 0.0293(4) Uani 1 1 d .
H3C H 0.7728 0.8653 1.3750 0.035 Uiso 1 1 calc R
H3D H 0.7760 0.9118 1.2981 0.035 Uiso 1 1 calc R
C4 C 0.78398(6) 0.86235(6) 1.0518(2) 0.0296(4) Uani 1 1 d .
H4C H 0.7703 0.8901 1.0288 0.035 Uiso 1 1 calc R
H4D H 0.7613 0.8418 1.0814 0.035 Uiso 1 1 calc R
C5 C 0.80750(6) 0.84608(6) 0.9038(2) 0.0309(4) Uani 1 1 d .
H5A H 0.8288 0.8676 0.8703 0.037 Uiso 1 1 calc R
H5B H 0.7867 0.8423 0.8175 0.037 Uiso 1 1 calc R
C6 C 0.83045(6) 0.80291(6) 0.9359(2) 0.0306(4) Uani 1 1 d .
H6 H 0.8087 0.7806 0.9610 0.037 Uiso 1 1 calc R
C7 C 0.86109(6) 0.80837(6) 1.0776(2) 0.0329(4) Uani 1 1 d .
H7A H 0.8744 0.7805 1.1025 0.039 Uiso 1 1 calc R
H7B H 0.8842 0.8285 1.0488 0.039 Uiso 1 1 calc R
C8 C 0.83767(6) 0.82534(6) 1.2245(2) 0.0314(4) Uani 1 1 d .
H8A H 0.8163 0.8041 1.2597 0.038 Uiso 1 1 calc R
H8B H 0.8585 0.8296 1.3105 0.038 Uiso 1 1 calc R
C9 C 0.85604(7) 0.78916(6) 0.7889(2) 0.0344(4) Uani 1 1 d .
C10 C 0.86393(5) 0.73369(5) 0.58218(19) 0.0254(3) Uani 1 1 d .
C11 C 0.90813(6) 0.72620(6) 0.5821(2) 0.0314(4) Uani 1 1 d .
H10 H 0.9246 0.7335 0.6715 0.038 Uiso 1 1 calc R
C12 C 0.92832(6) 0.70779(6) 0.4497(2) 0.0320(4) Uani 1 1 d .
H11 H 0.9583 0.7034 0.4488 0.038 Uiso 1 1 calc R
C13 C 0.90329(6) 0.69602(6) 0.3194(2) 0.0291(4) Uani 1 1 d .
H12 H 0.9168 0.6830 0.2319 0.035 Uiso 1 1 calc R
C14 C 0.85824(5) 0.70307(5) 0.31498(18) 0.0242(3) Uani 1 1 d .
C15 C 0.83762(5) 0.72320(5) 0.44779(19) 0.0236(3) Uani 1 1 d .
C16 C 0.83243(6) 0.69022(5) 0.17269(19) 0.0274(4) Uani 1 1 d .
O3 O 0.95770(4) 0.98493(4) 0.89385(16) 0.0322(3) Uani 1 1 d .
H1W H 0.9293(17) 0.9738(17) 0.982(6) 0.21(2) Uiso 1 1 d .
H2W H 0.9487(8) 0.9781(8) 0.796(3) 0.046(6) Uiso 1 1 d .
O4 O 0.78125(6) 0.97553(5) 0.10377(19) 0.0426(4) Uani 1 1 d .
H3W H 0.8078(11) 0.9698(10) 0.074(3) 0.070(9) Uiso 1 1 d .
H4W H 0.7657(9) 0.9756(8) 0.018(3) 0.052(7) Uiso 1 1 d .

loop_
_atom_site_aniso_label
_atom_site_aniso_U_11
_atom_site_aniso_U_22
_atom_site_aniso_U_33
_atom_site_aniso_U_23
_atom_site_aniso_U_13
_atom_site_aniso_U_12
Cl1 0.0301(2) 0.0294(2) 0.0410(3) -0.00306(17) 0.00837(17) -0.00889(16)
O1 0.0765(12) 0.0383(8) 0.0708(10) -0.0230(7) 0.0456(9) -0.0344(8)
O2 0.0268(7) 0.0589(9) 0.0329(7) -0.0085(6) -0.0007(5) 0.0061(6)
N1 0.0209(7) 0.0213(7) 0.0261(7) 0.0005(5) 0.0008(5) -0.0011(5)
N2 0.0285(7) 0.0239(7) 0.0295(7) -0.0039(5) 0.0060(5) -0.0058(6)
N3 0.0255(7) 0.0328(8) 0.0311(7) -0.0058(6) 0.0018(6) 0.0041(6)
N4 0.0317(8) 0.0427(9) 0.0327(8) -0.0097(6) -0.0070(6) 0.0132(7)
C1 0.0578(13) 0.0376(11) 0.0349(10) -0.0050(8) 0.0056(9) 0.0049(9)
C2 0.0390(11) 0.0430(11) 0.0302(9) -0.0066(8) 0.0014(7) 0.0022(8)
C3 0.0278(9) 0.0297(9) 0.0305(8) -0.0015(7) 0.0064(6) 0.0013(7)
C4 0.0225(8) 0.0296(9) 0.0365(9) -0.0040(7) -0.0050(6) -0.0030(6)
C5 0.0301(9) 0.0315(9) 0.0311(9) -0.0041(7) -0.0043(7) -0.0050(7)
C6 0.0340(9) 0.0217(8) 0.0359(9) -0.0052(6) 0.0103(7) -0.0096(7)
C7 0.0351(10) 0.0239(8) 0.0396(10) -0.0007(7) 0.0067(7) 0.0055(7)
C8 0.0351(10) 0.0251(8) 0.0341(9) 0.0041(7) 0.0018(7) 0.0052(7)
C9 0.0430(11) 0.0232(9) 0.0371(9) -0.0035(7) 0.0124(8) -0.0080(7)
C10 0.0289(8) 0.0195(8) 0.0277(8) -0.0009(6) 0.0033(6) -0.0007(6)
C11 0.0307(9) 0.0301(9) 0.0334(9) -0.0044(7) -0.0041(7) -0.0012(7)
C12 0.0235(8) 0.0334(9) 0.0391(9) -0.0023(7) 0.0001(7) 0.0029(7)
C13 0.0293(9) 0.0254(8) 0.0326(9) -0.0006(6) 0.0028(7) 0.0040(7)
C14 0.0267(8) 0.0192(7) 0.0268(8) 0.0022(6) 0.0015(6) 0.0014(6)
C15 0.0250(8) 0.0158(7) 0.0299(8) 0.0036(6) 0.0031(6) 0.0011(6)
C16 0.0289(9) 0.0249(8) 0.0286(8) 0.0019(6) 0.0009(6) 0.0027(7)
O3 0.0302(7) 0.0300(7) 0.0366(7) -0.0039(5) 0.0042(5) -0.0067(5)
O4 0.0392(8) 0.0455(9) 0.0433(8) 0.0035(6) 0.0054(7) 0.0051(7)

loop_
_atom_type_symbol
_atom_type_description
_atom_type_scat_dispersion_real
_atom_type_scat_dispersion_imag
_atom_type_scat_source
C C 0.0033 0.0016 'International Tables Vol C Tables 4.2.6.8 and 6.1.1.4'
H H 0.0000 0.0000 'International Tables Vol C Tables 4.2.6.8 and 6.1.1.4'
N N 0.0061 0.0033 'International Tables Vol C Tables 4.2.6.8 and 6.1.1.4'
O O 0.0106 0.0060 'International Tables Vol C Tables 4.2.6.8 and 6.1.1.4'
Cl Cl 0.1484 0.1585 'International Tables Vol C Tables 4.2.6.8 and 6.1.1.4'

loop_
_geom_angle_atom_site_label_1
_geom_angle_atom_site_label_2
_geom_angle_atom_site_label_3
_geom_angle
C8 N1 C4 110.86(13)
C8 N1 C3 112.71(12)
C4 N1 C3 110.71(13)
C8 N1 H1 107.4
C4 N1 H1 107.4
C3 N1 H1 107.4
C9 N2 C10 123.61(14)
C9 N2 H2 118.2
C10 N2 H2 118.2
C15 N3 H3A 120.0
C15 N3 H3B 120.0
H3A N3 H3B 120.0
C16 N4 H4A 120.0
C16 N4 H4B 120.0
H4A N4 H4B 120.0
C2 C1 H1A 109.5
C2 C1 H1B 109.5
H1A C1 H1B 109.5
C2 C1 H1C 109.5
H1A C1 H1C 109.5
H1B C1 H1C 109.5
C3 C2 C1 109.64(17)
C3 C2 H2A 109.7
C1 C2 H2A 109.7
C3 C2 H2B 109.7
C1 C2 H2B 109.7
H2A C2 H2B 108.2
N1 C3 C2 112.61(14)
N1 C3 H3C 109.1
C2 C3 H3C 109.1
N1 C3 H3D 109.1
C2 C3 H3D 109.1
H3C C3 H3D 107.8
N1 C4 C5 110.42(14)
N1 C4 H4C 109.6
C5 C4 H4C 109.6
N1 C4 H4D 109.6
C5 C4 H4D 109.6
H4C C4 H4D 108.1
C4 C5 C6 111.29(15)
C4 C5 H5A 109.4
C6 C5 H5A 109.4
C4 C5 H5B 109.4
C6 C5 H5B 109.4
H5A C5 H5B 108.0
C9 C6 C7 109.91(15)
C9 C6 C5 109.80(15)
C7 C6 C5 109.06(14)
C9 C6 H6 109.4
C7 C6 H6 109.4
C5 C6 H6 109.4
C8 C7 C6 112.04(15)
C8 C7 H7A 109.2
C6 C7 H7A 109.2
C8 C7 H7B 109.2
C6 C7 H7B 109.2
H7A C7 H7B 107.9
N1 C8 C7 110.49(13)
N1 C8 H8A 109.6
C7 C8 H8A 109.5
N1 C8 H8B 109.5
C7 C8 H8B 109.6
H8A C8 H8B 108.1
O1 C9 N2 122.66(16)
O1 C9 C6 121.43(16)
N2 C9 C6 115.91(15)
C11 C10 C15 121.49(15)
C11 C10 N2 120.77(15)
C15 C10 N2 117.75(15)
C10 C11 C12 120.57(16)
C10 C11 H10 119.7
C12 C11 H10 119.7
C13 C12 C11 119.10(16)
C13 C12 H11 120.5
C11 C12 H11 120.4
C12 C13 C14 122.03(16)
C12 C13 H12 119.0
C14 C13 H12 119.0
C13 C14 C15 119.13(15)
C13 C14 C16 120.54(15)
C15 C14 C16 120.32(15)
N3 C15 C14 123.69(15)
N3 C15 C10 118.70(14)
C14 C15 C10 117.61(15)
O2 C16 N4 119.68(16)
O2 C16 C14 121.44(15)
N4 C16 C14 118.87(15)
H1W O3 H2W 106(3)
H3W O4 H4W 106(2)

loop_
_geom_bond_atom_site_label_1
_geom_bond_atom_site_label_2
_geom_bond_distance
O1 C9 1.221(2)
O2 C16 1.251(2)
N1 C8 1.497(2)
N1 C4 1.499(2)
N1 C3 1.501(2)
N1 H1 0.9100
N2 C9 1.341(2)
N2 C10 1.423(2)
N2 H2 0.8600
N3 C15 1.354(2)
N3 H3A 0.8600
N3 H3B 0.8600
N4 C16 1.337(2)
N4 H4A 0.8600
N4 H4B 0.8600
C1 C2 1.524(3)
C1 H1A 0.9600
C1 H1B 0.9600
C1 H1C 0.9600
C2 C3 1.523(2)
C2 H2A 0.9700
C2 H2B 0.9700
C3 H3C 0.9700
C3 H3D 0.9700
C4 C5 1.516(2)
C4 H4C 0.9700
C4 H4D 0.9700
C5 C6 1.524(3)
C5 H5A 0.9700
C5 H5B 0.9700
C6 C9 1.517(2)
C6 C7 1.521(3)
C6 H6 0.9800
C7 C8 1.514(2)
C7 H7A 0.9700
C7 H7B 0.9700
C8 H8A 0.9700
C8 H8B 0.9700
C10 C11 1.376(2)
C10 C15 1.420(2)
C11 C12 1.388(2)
C11 H10 0.9300
C12 C13 1.380(2)
C12 H11 0.9300
C13 C14 1.399(2)
C13 H12 0.9300
C14 C15 1.419(2)
C14 C16 1.481(2)
O3 H1W 1.19(5)
O3 H2W 0.88(2)
O4 H3W 0.87(3)
O4 H4W 0.86(3)

loop_
_geom_hbond_atom_site_label_D
_geom_hbond_atom_site_label_H
_geom_hbond_atom_site_label_A
_geom_hbond_distance_DH
_geom_hbond_distance_HA
_geom_hbond_distance_DA
_geom_hbond_angle_DHA
_geom_hbond_site_symmetry_A
O4 H4W O4 0.86(3) 1.86(3) 2.7067(15) 169(3) 4_464
O4 H3W Cl1 0.87(3) 2.32(3) 3.1692(18) 165(3) .
O3 H2W O2 0.88(2) 1.86(2) 2.7150(19) 161(2) 11_676
O3 H1W Cl1 1.19(5) 2.01(5) 3.1213(14) 154(4) 1_556
N4 H4B O1 0.86 2.04 2.868(2) 160.1 16_756
N4 H4A Cl1 0.86 2.58 3.4146(16) 165.0 16_755
N3 H3B O3 0.86 2.27 3.0384(19) 148.8 4_464
N3 H3A O2 0.86 2.00 2.6433(19) 130.2 .
N2 H2 O3 0.86 2.12 2.984(2) 178.2 16_757
N1 H1 Cl1 0.91 2.24 3.1308(15) 167.7 1_556
